data_7231898
loop_
_publ_author_name
'Mishra, Manisha'
'Twardy, Dylan'
'Ellstrom, Clifford'
'Wheeler, Kraig A.'
'Dembinski, Roman'
'T\"or\"ok, B\'ela'

_publ_section_title
;
 Catalyst-free ambient temperature synthesis of isoquinoline-fused
 benzimidazoles from 2-alkynylbenzaldehydes via alkyne hydroamination
;
_journal_issue 1
_journal_name_full 'Green Chemistry'
_journal_page_first 99
_journal_paper_doi 10.1039/C8GC02520G
_journal_volume 21
_journal_year 2019
_chemical_formula_moiety 'C16 H12 N2 O'
_chemical_formula_sum 'C16 H12 N2 O'
_chemical_formula_weight 248.28
_space_group_crystal_system monoclinic
_space_group_IT_number 4
_space_group_name_Hall 'P 2yb'
_space_group_name_H-M_alt 'P 1 21 1'
_symmetry_space_group_name_Hall 'P 2yb'
_symmetry_space_group_name_H-M 'P 1 21 1'
_atom_sites_solution_hydrogens geom
_audit_creation_method SHELXL-2014/7
_audit_update_record
;
2017-04-28 deposited with the CCDC.
2018-11-28 downloaded from the CCDC.
;
_cell_angle_alpha 90
_cell_angle_beta 93.930(3)
_cell_angle_gamma 90
_cell_formula_units_Z 4
_cell_length_a 3.9878(2)
_cell_length_b 12.0606(7)
_cell_length_c 24.7189(14)
_cell_measurement_reflns_used 9935
_cell_measurement_temperature 100(2)
_cell_measurement_theta_max 68.27
_cell_measurement_theta_min 3.58
_cell_volume 1186.07(11)
_computing_cell_refinement APEX2
_computing_data_collection 'APEX2 (Bruker, 2013)'
_computing_data_reduction
;
SADABS (Bruker, 2013) and XPREP (Bruker, 2013)
;
_computing_molecular_graphics 'XSEED (Barbour, 2001)'
_computing_publication_material 'XSEED (Barbour, 2001)'
_computing_structure_refinement 'SHELXL-2014/7 (Sheldrick, 2014)'
_computing_structure_solution 'SHELXS-2014/7 (Sheldrick, 2014)'
_diffrn_ambient_temperature 100(2)
_diffrn_detector_area_resol_mean 8.33
_diffrn_measured_fraction_theta_full 1.000
_diffrn_measured_fraction_theta_max 1.000
_diffrn_measurement_device_type 'Bruker APEXII CCD'
_diffrn_measurement_method 'phi and omega scans'
_diffrn_radiation_type CuK\a
_diffrn_radiation_wavelength 1.54178
_diffrn_reflns_av_R_equivalents 0.0617
_diffrn_reflns_av_unetI/netI 0.0386
_diffrn_reflns_Laue_measured_fraction_full 1.000
_diffrn_reflns_Laue_measured_fraction_max 1.000
_diffrn_reflns_limit_h_max 4
_diffrn_reflns_limit_h_min -4
_diffrn_reflns_limit_k_max 13
_diffrn_reflns_limit_k_min -14
_diffrn_reflns_limit_l_max 29
_diffrn_reflns_limit_l_min -29
_diffrn_reflns_number 25948
_diffrn_reflns_point_group_measured_fraction_full 0.957
_diffrn_reflns_point_group_measured_fraction_max 0.955
_diffrn_reflns_theta_full 67.679
_diffrn_reflns_theta_max 68.210
_diffrn_reflns_theta_min 1.791
_diffrn_source 'fine-focus sealed tube'
_exptl_absorpt_coefficient_mu 0.707
_exptl_absorpt_correction_T_max 0.753
_exptl_absorpt_correction_T_min 0.670
_exptl_absorpt_correction_type multi-scan
_exptl_absorpt_process_details 'SADABS-2014/7, Bruker AXS'
_exptl_crystal_colour colourless
_exptl_crystal_density_diffrn 1.390
_exptl_crystal_description 'transparent plate'
_exptl_crystal_F_000 520
_exptl_crystal_size_max 0.379
_exptl_crystal_size_mid 0.282
_exptl_crystal_size_min 0.046
_refine_diff_density_max 0.148
_refine_diff_density_min -0.199
_refine_diff_density_rms 0.036
_refine_ls_abs_structure_details
;
 Flack x determined using 1493 quotients [(I+)-(I-)]/[(I+)+(I-)]
 (Parsons, Flack and Wagner, Acta Cryst. B69 (2013) 249-259).
;
_refine_ls_abs_structure_Flack -0.07(17)
_refine_ls_extinction_method none
_refine_ls_goodness_of_fit_ref 1.053
_refine_ls_hydrogen_treatment constr
_refine_ls_matrix_type full
_refine_ls_number_parameters 345
_refine_ls_number_reflns 4148
_refine_ls_number_restraints 1
_refine_ls_restrained_S_all 1.053
_refine_ls_R_factor_all 0.0439
_refine_ls_R_factor_gt 0.0386
_refine_ls_shift/su_max 0.000
_refine_ls_shift/su_mean 0.000
_refine_ls_structure_factor_coef Fsqd
_refine_ls_weighting_details 'w=1/[\s^2^(Fo^2^)+(0.0527P)^2^+0.1415P] where P=(Fo^2^+2Fc^2^)/3'
_refine_ls_weighting_scheme calc
_refine_ls_wR_factor_gt 0.0935
_refine_ls_wR_factor_ref 0.0966
_reflns_Friedel_coverage 0.819
_reflns_Friedel_fraction_full 0.909
_reflns_Friedel_fraction_max 0.906
_reflns_number_gt 3806
_reflns_number_total 4148
_reflns_threshold_expression 'I > 2\s(I)'
_cod_data_source_file c8gc02520g2.cif
_cod_data_source_block 17demb02
_cod_depositor_comments 'Adding full bibliography for 7231898--7231899.cif.'
_cod_database_code 7231898
_shelx_shelxl_version_number 2014/7
_shelx_space_group_comment
;
The symmetry employed for this shelxl refinement is uniquely defined
by the following loop, which should always be used as a source of
symmetry information in preference to the above space-group names.
They are only intended as comments.
;
_shelx_estimated_absorpt_t_min 0.775
_shelx_estimated_absorpt_t_max 0.968

loop_
_space_group_symop_operation_xyz
'x, y, z'
'-x, y+1/2, -z'

loop_
_atom_site_label
_atom_site_type_symbol
_atom_site_fract_x
_atom_site_fract_y
_atom_site_fract_z
_atom_site_U_iso_or_equiv
_atom_site_adp_type
_atom_site_occupancy
_atom_site_site_symmetry_order
_atom_site_calc_flag
_atom_site_refinement_flags_posn
_atom_site_refinement_flags_adp
O1A O 0.2398(6) 0.68861(19) -0.20232(9) 0.0358(5) Uani 1 1 d . .
O1B O 0.4782(6) 0.9272(2) 0.68607(9) 0.0375(5) Uani 1 1 d . .
N1A N 0.8309(6) 0.5563(2) -0.00537(10) 0.0266(5) Uani 1 1 d . .
N2A N 0.5563(6) 0.7217(2) -0.00540(10) 0.0273(5) Uani 1 1 d . .
N1B N 0.8580(6) 0.8269(2) 0.48211(10) 0.0259(5) Uani 1 1 d . .
N2B N 0.5929(6) 0.9924(2) 0.48969(10) 0.0273(6) Uani 1 1 d . .
C1A C 0.7785(8) 0.7467(3) 0.11303(13) 0.0298(7) Uani 1 1 d . .
H1A H 0.6462 0.8056 0.0975 0.036 Uiso 1 1 calc R U
C2A C 0.8914(8) 0.7519(3) 0.16697(13) 0.0334(7) Uani 1 1 d . .
H2A H 0.8377 0.8140 0.1884 0.040 Uiso 1 1 calc R U
C3A C 1.0865(8) 0.6648(3) 0.19008(14) 0.0357(7) Uani 1 1 d . .
H3A H 1.1652 0.6683 0.2272 0.043 Uiso 1 1 calc R U
C4A C 1.1648(8) 0.5737(3) 0.15906(14) 0.0342(7) Uani 1 1 d . .
H4A H 1.2957 0.5152 0.1753 0.041 Uiso 1 1 calc R U
C5A C 1.1342(8) 0.4742(3) 0.07009(13) 0.0318(7) Uani 1 1 d . .
H5A H 1.2667 0.4152 0.0854 0.038 Uiso 1 1 calc R U
C6A C 1.0254(8) 0.4698(3) 0.01714(13) 0.0303(7) Uani 1 1 d . .
H6A H 1.0810 0.4083 -0.0045 0.036 Uiso 1 1 calc R U
C7A C 0.7424(7) 0.6492(3) 0.02427(13) 0.0266(6) Uani 1 1 d . .
C8A C 0.7074(8) 0.5097(3) -0.10556(13) 0.0311(7) Uani 1 1 d . .
H8A H 0.8215 0.4406 -0.1056 0.037 Uiso 1 1 calc R U
C9A C 0.5491(8) 0.5533(3) -0.15249(13) 0.0322(7) Uani 1 1 d . .
H9A H 0.5556 0.5134 -0.1855 0.039 Uiso 1 1 calc R U
C10A C 0.3773(8) 0.6565(3) -0.15214(13) 0.0301(7) Uani 1 1 d . .
C11A C 0.3610(8) 0.7174(3) -0.10493(12) 0.0285(7) Uani 1 1 d . .
H11A H 0.2433 0.7859 -0.1048 0.034 Uiso 1 1 calc R U
C12A C 1.0530(7) 0.5668(3) 0.10384(13) 0.0303(7) Uani 1 1 d . .
C13A C 0.8564(7) 0.6557(3) 0.08078(13) 0.0277(6) Uani 1 1 d . .
C14A C 0.6915(7) 0.5720(3) -0.05821(12) 0.0273(7) Uani 1 1 d . .
C15A C 0.5247(7) 0.6747(3) -0.05698(12) 0.0267(7) Uani 1 1 d . .
C16A C 0.0782(9) 0.7948(3) -0.20510(14) 0.0371(7) Uani 1 1 d . .
H16A H -0.1129 0.7945 -0.1822 0.056 Uiso 1 1 calc R U
H16B H -0.0018 0.8105 -0.2427 0.056 Uiso 1 1 calc R U
H16C H 0.2388 0.8521 -0.1923 0.056 Uiso 1 1 calc R U
C1B C 0.6841(7) 1.0328(3) 0.37108(13) 0.0293(7) Uani 1 1 d . .
H1B H 0.5643 1.0887 0.3888 0.035 Uiso 1 1 calc R U
C2B C 0.7475(8) 1.0458(3) 0.31701(13) 0.0335(7) Uani 1 1 d . .
H2B H 0.6730 1.1105 0.2979 0.040 Uiso 1 1 calc R U
C3B C 0.9215(8) 0.9633(3) 0.29079(13) 0.0355(8) Uani 1 1 d . .
H3B H 0.9674 0.9727 0.2539 0.043 Uiso 1 1 calc R U
C4B C 1.0273(8) 0.8683(3) 0.31802(13) 0.0354(8) Uani 1 1 d . .
H4B H 1.1419 0.8125 0.2994 0.042 Uiso 1 1 calc R U
C5B C 1.0812(8) 0.7561(3) 0.40338(13) 0.0327(7) Uani 1 1 d . .
H5B H 1.1966 0.6993 0.3856 0.039 Uiso 1 1 calc R U
C6B C 1.0280(8) 0.7440(3) 0.45607(13) 0.0304(7) Uani 1 1 d . .
H6B H 1.1055 0.6798 0.4753 0.036 Uiso 1 1 calc R U
C7B C 0.7417(7) 0.9240(3) 0.45656(12) 0.0255(6) Uani 1 1 d . .
C8B C 0.8346(8) 0.7644(3) 0.58013(13) 0.0313(7) Uani 1 1 d . .
H8B H 0.9422 0.6947 0.5768 0.038 Uiso 1 1 calc R U
C9B C 0.7275(8) 0.8007(3) 0.62928(13) 0.0333(7) Uani 1 1 d . .
H9B H 0.7646 0.7550 0.6604 0.040 Uiso 1 1 calc R U
C10B C 0.5650(8) 0.9036(3) 0.63419(12) 0.0303(7) Uani 1 1 d . .
C11B C 0.5019(8) 0.9732(3) 0.58968(12) 0.0284(7) Uani 1 1 d . .
H11B H 0.3875 1.0418 0.5929 0.034 Uiso 1 1 calc R U
C12B C 0.9681(7) 0.8529(3) 0.37296(13) 0.0304(7) Uani 1 1 d . .
C13B C 0.7946(7) 0.9383(3) 0.39981(12) 0.0270(6) Uani 1 1 d . .
C14B C 0.7774(7) 0.8349(3) 0.53589(12) 0.0267(6) Uani 1 1 d . .
C15B C 0.6139(7) 0.9382(3) 0.53989(12) 0.0268(6) Uani 1 1 d . .
C16B C 0.3108(9) 1.0292(3) 0.69387(14) 0.0376(8) Uani 1 1 d . .
H16D H 0.4579 1.0908 0.6852 0.056 Uiso 1 1 calc R U
H16E H 0.2547 1.0351 0.7317 0.056 Uiso 1 1 calc R U
H16F H 0.1040 1.0321 0.6701 0.056 Uiso 1 1 calc R U

loop_
_atom_site_aniso_label
_atom_site_aniso_U_11
_atom_site_aniso_U_22
_atom_site_aniso_U_33
_atom_site_aniso_U_23
_atom_site_aniso_U_13
_atom_site_aniso_U_12
O1A 0.0384(12) 0.0376(14) 0.0313(12) -0.0028(10) 0.0018(9) -0.0021(10)
O1B 0.0398(13) 0.0412(14) 0.0315(12) 0.0002(10) 0.0022(9) -0.0036(11)
N1A 0.0231(12) 0.0212(13) 0.0364(14) -0.0012(11) 0.0075(10) -0.0015(10)
N2A 0.0271(13) 0.0236(13) 0.0316(14) -0.0006(10) 0.0056(10) -0.0011(10)
N1B 0.0217(12) 0.0235(13) 0.0323(14) -0.0010(10) -0.0005(10) -0.0014(10)
N2B 0.0240(13) 0.0254(14) 0.0322(14) -0.0002(10) -0.0001(10) -0.0012(10)
C1A 0.0261(15) 0.0268(17) 0.0368(17) 0.0010(13) 0.0050(12) -0.0023(13)
C2A 0.0328(17) 0.0326(18) 0.0355(17) -0.0004(13) 0.0071(13) -0.0035(14)
C3A 0.0338(17) 0.039(2) 0.0342(17) 0.0052(15) 0.0013(13) -0.0065(15)
C4A 0.0275(16) 0.0319(18) 0.0431(19) 0.0090(15) 0.0005(14) -0.0035(14)
C5A 0.0255(16) 0.0249(16) 0.0454(19) 0.0042(14) 0.0062(13) 0.0009(12)
C6A 0.0255(16) 0.0208(15) 0.0454(18) 0.0002(13) 0.0085(13) -0.0008(12)
C7A 0.0216(14) 0.0227(16) 0.0364(17) 0.0010(12) 0.0083(12) -0.0038(12)
C8A 0.0252(15) 0.0257(16) 0.0433(19) -0.0052(13) 0.0091(13) -0.0034(13)
C9A 0.0290(15) 0.0319(17) 0.0367(17) -0.0074(13) 0.0091(13) -0.0071(13)
C10A 0.0248(15) 0.0310(18) 0.0351(17) 0.0001(13) 0.0059(12) -0.0062(13)
C11A 0.0250(15) 0.0284(17) 0.0325(16) -0.0017(13) 0.0057(12) -0.0039(13)
C12A 0.0206(14) 0.0291(17) 0.0416(18) 0.0041(14) 0.0045(12) -0.0046(13)
C13A 0.0214(14) 0.0256(16) 0.0369(17) 0.0036(13) 0.0080(12) -0.0043(12)
C14A 0.0236(14) 0.0255(16) 0.0335(16) -0.0010(13) 0.0072(12) -0.0062(13)
C15A 0.0218(14) 0.0260(16) 0.0331(16) -0.0018(12) 0.0072(12) -0.0044(12)
C16A 0.0368(17) 0.0392(19) 0.0352(17) 0.0008(15) 0.0003(14) -0.0026(15)
C1B 0.0269(15) 0.0261(18) 0.0348(16) -0.0036(13) 0.0006(12) -0.0008(13)
C2B 0.0320(16) 0.0322(18) 0.0358(17) 0.0019(14) -0.0011(13) -0.0030(14)
C3B 0.0309(17) 0.044(2) 0.0315(16) -0.0016(15) 0.0030(13) -0.0078(15)
C4B 0.0320(17) 0.039(2) 0.0352(18) -0.0100(15) 0.0053(14) -0.0025(15)
C5B 0.0291(16) 0.0267(17) 0.0424(19) -0.0069(14) 0.0042(13) 0.0037(13)
C6B 0.0264(16) 0.0223(16) 0.0418(18) -0.0046(13) -0.0022(13) 0.0002(12)
C7B 0.0202(13) 0.0239(15) 0.0320(16) -0.0009(12) -0.0006(11) -0.0013(12)
C8B 0.0246(15) 0.0266(17) 0.0420(18) 0.0062(13) -0.0036(13) -0.0035(13)
C9B 0.0301(16) 0.0383(19) 0.0306(17) 0.0086(14) -0.0034(12) -0.0093(14)
C10B 0.0271(16) 0.0333(19) 0.0302(16) -0.0013(13) 0.0003(12) -0.0097(13)
C11B 0.0247(15) 0.0291(16) 0.0312(16) -0.0007(13) -0.0001(12) -0.0051(12)
C12B 0.0232(15) 0.0320(18) 0.0358(17) -0.0061(13) 0.0000(12) -0.0026(13)
C13B 0.0210(14) 0.0257(16) 0.0339(16) -0.0023(12) -0.0012(11) -0.0024(12)
C14B 0.0215(14) 0.0250(16) 0.0330(16) 0.0018(12) -0.0027(12) -0.0043(12)
C15B 0.0212(14) 0.0281(16) 0.0309(15) 0.0008(12) -0.0010(11) -0.0060(13)
C16B 0.0346(17) 0.042(2) 0.0368(18) -0.0045(15) 0.0058(13) -0.0052(15)

loop_
_atom_type_symbol
_atom_type_description
_atom_type_scat_dispersion_real
_atom_type_scat_dispersion_imag
_atom_type_scat_source
C C 0.0181 0.0091 'International Tables Vol C Tables 4.2.6.8 and 6.1.1.4'
H H 0.0000 0.0000 'International Tables Vol C Tables 4.2.6.8 and 6.1.1.4'
N N 0.0311 0.0180 'International Tables Vol C Tables 4.2.6.8 and 6.1.1.4'
O O 0.0492 0.0322 'International Tables Vol C Tables 4.2.6.8 and 6.1.1.4'

loop_
_geom_angle_atom_site_label_1
_geom_angle_atom_site_label_2
_geom_angle_atom_site_label_3
_geom_angle
C10A O1A C16A 116.4(3)
C10B O1B C16B 117.1(3)
C6A N1A C7A 123.0(3)
C6A N1A C14A 130.5(3)
C7A N1A C14A 106.4(2)
C7A N2A C15A 104.4(2)
C6B N1B C14B 130.1(3)
C6B N1B C7B 123.5(3)
C14B N1B C7B 106.4(2)
C7B N2B C15B 104.7(2)
C2A C1A C13A 120.9(3)
C2A C1A H1A 119.5
C13A C1A H1A 119.5
C1A C2A C3A 119.6(3)
C1A C2A H2A 120.2
C3A C2A H2A 120.2
C4A C3A C2A 120.4(3)
C4A C3A H3A 119.8
C2A C3A H3A 119.8
C3A C4A C12A 120.9(3)
C3A C4A H4A 119.5
C12A C4A H4A 119.5
C6A C5A C12A 121.4(3)
C6A C5A H5A 119.3
C12A C5A H5A 119.3
C5A C6A N1A 119.3(3)
C5A C6A H6A 120.3
N1A C6A H6A 120.3
N2A C7A N1A 112.9(3)
N2A C7A C13A 128.6(3)
N1A C7A C13A 118.5(3)
C9A C8A C14A 117.0(3)
C9A C8A H8A 121.5
C14A C8A H8A 121.5
C8A C9A C10A 121.3(3)
C8A C9A H9A 119.4
C10A C9A H9A 119.4
O1A C10A C11A 124.9(3)
O1A C10A C9A 113.8(3)
C11A C10A C9A 121.3(3)
C10A C11A C15A 117.9(3)
C10A C11A H11A 121.0
C15A C11A H11A 121.0
C4A C12A C13A 118.2(3)
C4A C12A C5A 122.5(3)
C13A C12A C5A 119.3(3)
C1A C13A C12A 119.9(3)
C1A C13A C7A 121.7(3)
C12A C13A C7A 118.4(3)
N1A C14A C8A 132.3(3)
N1A C14A C15A 104.9(3)
C8A C14A C15A 122.7(3)
N2A C15A C14A 111.4(3)
N2A C15A C11A 128.9(3)
C14A C15A C11A 119.7(3)
O1A C16A H16A 109.5
O1A C16A H16B 109.5
H16A C16A H16B 109.5
O1A C16A H16C 109.5
H16A C16A H16C 109.5
H16B C16A H16C 109.5
C2B C1B C13B 120.6(3)
C2B C1B H1B 119.7
C13B C1B H1B 119.7
C1B C2B C3B 119.8(3)
C1B C2B H2B 120.1
C3B C2B H2B 120.1
C4B C3B C2B 120.6(3)
C4B C3B H3B 119.7
C2B C3B H3B 119.7
C3B C4B C12B 121.0(3)
C3B C4B H4B 119.5
C12B C4B H4B 119.5
C6B C5B C12B 121.9(3)
C6B C5B H5B 119.1
C12B C5B H5B 119.1
C5B C6B N1B 119.1(3)
C5B C6B H6B 120.4
N1B C6B H6B 120.4
N2B C7B N1B 113.0(3)
N2B C7B C13B 128.7(3)
N1B C7B C13B 118.3(3)
C9B C8B C14B 116.9(3)
C9B C8B H8B 121.5
C14B C8B H8B 121.5
C8B C9B C10B 121.6(3)
C8B C9B H9B 119.2
C10B C9B H9B 119.2
O1B C10B C11B 124.4(3)
O1B C10B C9B 114.1(3)
C11B C10B C9B 121.5(3)
C10B C11B C15B 117.4(3)
C10B C11B H11B 121.3
C15B C11B H11B 121.3
C4B C12B C13B 118.1(3)
C4B C12B C5B 122.8(3)
C13B C12B C5B 119.0(3)
C1B C13B C12B 119.8(3)
C1B C13B C7B 122.0(3)
C12B C13B C7B 118.2(3)
C8B C14B N1B 132.2(3)
C8B C14B C15B 122.4(3)
N1B C14B C15B 105.4(3)
N2B C15B C11B 129.3(3)
N2B C15B C14B 110.5(3)
C11B C15B C14B 120.2(3)
O1B C16B H16D 109.5
O1B C16B H16E 109.5
H16D C16B H16E 109.5
O1B C16B H16F 109.5
H16D C16B H16F 109.5
H16E C16B H16F 109.5

loop_
_geom_bond_atom_site_label_1
_geom_bond_atom_site_label_2
_geom_bond_distance
O1A C10A 1.377(4)
O1A C16A 1.433(4)
O1B C10B 1.381(4)
O1B C16B 1.419(4)
N1A C6A 1.393(4)
N1A C7A 1.397(4)
N1A C14A 1.397(4)
N2A C7A 1.333(4)
N2A C15A 1.393(4)
N1B C6B 1.390(4)
N1B C14B 1.392(4)
N1B C7B 1.395(4)
N2B C7B 1.331(4)
N2B C15B 1.400(4)
C1A C2A 1.379(5)
C1A C13A 1.405(4)
C1A H1A 0.9500
C2A C3A 1.405(5)
C2A H2A 0.9500
C3A C4A 1.388(5)
C3A H3A 0.9500
C4A C12A 1.409(5)
C4A H4A 0.9500
C5A C6A 1.352(4)
C5A C12A 1.444(5)
C5A H5A 0.9500
C6A H6A 0.9500
C7A C13A 1.441(4)
C8A C9A 1.386(5)
C8A C14A 1.396(4)
C8A H8A 0.9500
C9A C10A 1.422(5)
C9A H9A 0.9500
C10A C11A 1.384(4)
C11A C15A 1.411(4)
C11A H11A 0.9500
C12A C13A 1.424(4)
C14A C15A 1.407(4)
C16A H16A 0.9800
C16A H16B 0.9800
C16A H16C 0.9800
C1B C2B 1.386(4)
C1B C13B 1.398(4)
C1B H1B 0.9500
C2B C3B 1.397(5)
C2B H2B 0.9500
C3B C4B 1.380(5)
C3B H3B 0.9500
C4B C12B 1.407(4)
C4B H4B 0.9500
C5B C6B 1.342(5)
C5B C12B 1.445(5)
C5B H5B 0.9500
C6B H6B 0.9500
C7B C13B 1.443(4)
C8B C9B 1.386(5)
C8B C14B 1.391(4)
C8B H8B 0.9500
C9B C10B 1.409(5)
C9B H9B 0.9500
C10B C11B 1.394(4)
C11B C15B 1.403(4)
C11B H11B 0.9500
C12B C13B 1.430(4)
C14B C15B 1.413(4)
C16B H16D 0.9800
C16B H16E 0.9800
C16B H16F 0.9800

loop_
_geom_torsion_atom_site_label_1
_geom_torsion_atom_site_label_2
_geom_torsion_atom_site_label_3
_geom_torsion_atom_site_label_4
_geom_torsion
C13A C1A C2A C3A -0.2(5)
C1A C2A C3A C4A -0.2(5)
C2A C3A C4A C12A 0.4(5)
C12A C5A C6A N1A 0.0(4)
C7A N1A C6A C5A 0.4(4)
C14A N1A C6A C5A 179.5(3)
C15A N2A C7A N1A -0.7(3)
C15A N2A C7A C13A 179.4(3)
C6A N1A C7A N2A 179.9(3)
C14A N1A C7A N2A 0.5(3)
C6A N1A C7A C13A -0.2(4)
C14A N1A C7A C13A -179.5(2)
C14A C8A C9A C10A -0.3(4)
C16A O1A C10A C11A 2.0(4)
C16A O1A C10A C9A -176.9(3)
C8A C9A C10A O1A 178.8(3)
C8A C9A C10A C11A -0.1(5)
O1A C10A C11A C15A -177.9(3)
C9A C10A C11A C15A 0.8(4)
C3A C4A C12A C13A -0.2(4)
C3A C4A C12A C5A 179.0(3)
C6A C5A C12A C4A -179.6(3)
C6A C5A C12A C13A -0.4(4)
C2A C1A C13A C12A 0.3(4)
C2A C1A C13A C7A -179.6(3)
C4A C12A C13A C1A -0.1(4)
C5A C12A C13A C1A -179.4(3)
C4A C12A C13A C7A 179.8(3)
C5A C12A C13A C7A 0.6(4)
N2A C7A C13A C1A -0.4(5)
N1A C7A C13A C1A 179.7(3)
N2A C7A C13A C12A 179.7(3)
N1A C7A C13A C12A -0.2(4)
C6A N1A C14A C8A -2.2(5)
C7A N1A C14A C8A 177.0(3)
C6A N1A C14A C15A -179.4(3)
C7A N1A C14A C15A -0.2(3)
C9A C8A C14A N1A -176.9(3)
C9A C8A C14A C15A -0.1(4)
C7A N2A C15A C14A 0.6(3)
C7A N2A C15A C11A -177.9(3)
N1A C14A C15A N2A -0.2(3)
C8A C14A C15A N2A -177.8(3)
N1A C14A C15A C11A 178.4(3)
C8A C14A C15A C11A 0.9(4)
C10A C11A C15A N2A 177.2(3)
C10A C11A C15A C14A -1.2(4)
C13B C1B C2B C3B 0.5(5)
C1B C2B C3B C4B 0.8(5)
C2B C3B C4B C12B -1.1(5)
C12B C5B C6B N1B 0.3(5)
C14B N1B C6B C5B -178.8(3)
C7B N1B C6B C5B -1.0(4)
C15B N2B C7B N1B 0.4(3)
C15B N2B C7B C13B -179.4(3)
C6B N1B C7B N2B -178.6(3)
C14B N1B C7B N2B -0.3(3)
C6B N1B C7B C13B 1.3(4)
C14B N1B C7B C13B 179.6(2)
C14B C8B C9B C10B 0.6(4)
C16B O1B C10B C11B 0.6(4)
C16B O1B C10B C9B -179.4(3)
C8B C9B C10B O1B -179.4(3)
C8B C9B C10B C11B 0.6(5)
O1B C10B C11B C15B 178.4(3)
C9B C10B C11B C15B -1.5(4)
C3B C4B C12B C13B 0.1(5)
C3B C4B C12B C5B -178.5(3)
C6B C5B C12B C4B 178.6(3)
C6B C5B C12B C13B 0.0(5)
C2B C1B C13B C12B -1.4(4)
C2B C1B C13B C7B 178.0(3)
C4B C12B C13B C1B 1.1(4)
C5B C12B C13B C1B 179.8(3)
C4B C12B C13B C7B -178.4(3)
C5B C12B C13B C7B 0.3(4)
N2B C7B C13B C1B -0.6(5)
N1B C7B C13B C1B 179.6(3)
N2B C7B C13B C12B 178.9(3)
N1B C7B C13B C12B -0.9(4)
C9B C8B C14B N1B 177.9(3)
C9B C8B C14B C15B -0.9(4)
C6B N1B C14B C8B -0.8(5)
C7B N1B C14B C8B -178.9(3)
C6B N1B C14B C15B 178.2(3)
C7B N1B C14B C15B 0.0(3)
C7B N2B C15B C11B 178.9(3)
C7B N2B C15B C14B -0.4(3)
C10B C11B C15B N2B -178.0(3)
C10B C11B C15B C14B 1.3(4)
C8B C14B C15B N2B 179.3(3)
N1B C14B C15B N2B 0.2(3)
C8B C14B C15B C11B -0.1(4)
N1B C14B C15B C11B -179.2(3)
